data_4300760
loop_
_publ_author_name
'Zhou, Xiangting'
'Day, Anthony I.'
'Edwards, Alison J.'
'Willis, Anthony C.'
'Jackson, W. Gregory'

_publ_section_title
;
 Facile C--H Bond Activation: Synthesis of the N4C Donor Set Pentadentate
 Ligand 1,4-Bis(2-pyridylmethyl)-1,4-diazacyclononane (dmpdacn) and a
 Structural Study of Its Alkyl--Cobalt(III) Complex
 [Co(dmpdacn-C)(OH2)](ClO4)2&#x00B7;H2O and Its Hydroxylated Derivative
 [Co(dmpdacnOH-O)Cl](ClO4)2&#x00B7;C3H6O
;
_journal_coden_ASTM INOCAJ
_journal_issue 2
_journal_name_full 'Inorganic Chemistry'
_journal_page_first 452
_journal_page_last 460
_journal_paper_doi 10.1021/ic040081q
_journal_volume 44
_journal_year 2005
_chemical_formula_moiety 'C19 H26 Cl  Co N4 O,2 Cl O4, C3 H6 O'
_chemical_formula_sum 'C22 H32 Cl3 Co N4 O10'
_chemical_formula_weight 677.840
_space_group_IT_number 14
_symmetry_cell_setting monoclinic
_symmetry_space_group_name_Hall '-P 2yab'
_symmetry_space_group_name_H-M 'P 1 21/a 1'
_cell_angle_alpha 90.00
_cell_angle_beta 102.8308(4)
_cell_angle_gamma 90.00
_cell_formula_units_Z 4
_cell_length_a 12.78330(10)
_cell_length_b 11.63720(10)
_cell_length_c 18.5013(2)
_cell_measurement_temperature 200
_cell_volume 2683.56(4)
_exptl_crystal_density_diffrn 1.678
_cod_duplicate_entry 4308357
_cod_depositor_comments
;
The following automatic conversions were performed:
'_symmetry_cell_setting' value 'Monoclinic' changed to 'monoclinic'
according to '/home/saulius/struct/CIF-dictionaries/cif_core.dic'
dictionary named 'cif_core.dic' version 2.4.1 from 2010-06-29.

Automatic conversion script
Id: cif_fix_enum 1527 2010-12-29 10:47:43Z saulius 
;
_cod_original_sg_symbol_H-M 'P 21/a'
_cod_original_formula_sum 'C22 H32 Cl3 Co N4 O10 '
_cod_database_code 4300760

loop_
_symmetry_equiv_pos_as_xyz
+X,+Y,+Z
-X,-Y,-Z
'-X+ 1/2,+Y+ 1/2,-Z'
'+X+ 1/2,-Y+ 1/2,+Z'

loop_
_atom_site_label
_atom_site_type_symbol
_atom_site_fract_x
_atom_site_fract_y
_atom_site_fract_z
_atom_site_U_iso_or_equiv
_atom_site_occupancy
_atom_site_adp_type
Cl3 cl 0.27362(7) 0.25228(9) 0.56086(5) 0.0493 1.0000 Uani
O6 o 0.2766(3) 0.2610(3) 0.63872(16) 0.0635 1.0000 Uani
O7 o 0.3746(3) 0.2873(4) 0.54900(19) 0.0824 1.0000 Uani
O8 o 0.1945(3) 0.3283(4) 0.5195(2) 0.0887 1.0000 Uani
O9 o 0.2483(3) 0.1371(3) 0.53721(18) 0.0737 1.0000 Uani
Co1 co 0.41470(3) 0.38982(3) 0.23827(2) 0.0270 1.0000 Uani
Cl1 cl 0.29431(6) 0.24660(7) 0.22767(6) 0.0509 1.0000 Uani
Cl2 cl 0.32659(6) 0.87415(7) 0.12084(5) 0.0423 1.0000 Uani
O1 o 0.51855(17) 0.2942(2) 0.30192(13) 0.0407 1.0000 Uani
O2 o 0.2392(3) 0.8639(3) 0.0580(2) 0.0718 1.0000 Uani
O3 o 0.3857(4) 0.9733(3) 0.1136(3) 0.1243 1.0000 Uani
O4 o 0.2835(4) 0.8730(6) 0.1843(2) 0.1423 1.0000 Uani
O5 o 0.3956(2) 0.7781(2) 0.12542(17) 0.0542 1.0000 Uani
N4 n 0.37106(19) 0.4648(3) 0.32267(14) 0.0360 1.0000 Uani
N7 n 0.30085(18) 0.4807(2) 0.17797(13) 0.0292 1.0000 Uani
N10 n 0.52284(17) 0.51196(19) 0.24450(13) 0.0255 1.0000 Uani
N13 n 0.47341(18) 0.3387(2) 0.15507(14) 0.0307 1.0000 Uani
C1 c 0.5755(3) 0.3326(4) 0.3747(2) 0.0500 1.0000 Uani
C2 c 0.4991(3) 0.3569(5) 0.4266(2) 0.0677 1.0000 Uani
C3 c 0.3831(3) 0.3876(4) 0.3890(2) 0.0539 1.0000 Uani
C5 c 0.2545(2) 0.4918(3) 0.29610(18) 0.0398 1.0000 Uani
C6 c 0.2346(2) 0.5285(3) 0.21766(18) 0.0339 1.0000 Uani
C8 c 0.6481(2) 0.4324(4) 0.36385(19) 0.0440 1.0000 Uani
C9 c 0.6336(2) 0.4757(3) 0.28504(17) 0.0328 1.0000 Uani
C11 c 0.5313(2) 0.5350(2) 0.16698(16) 0.0287 1.0000 Uani
C12 c 0.5319(2) 0.4204(3) 0.13004(16) 0.0295 1.0000 Uani
C14 c 0.4336(3) 0.5749(3) 0.34235(18) 0.0403 1.0000 Uani
C15 c 0.4818(2) 0.6137(3) 0.27862(17) 0.0330 1.0000 Uani
C16 c 0.1512(3) 0.5994(3) 0.1845(2) 0.0424 1.0000 Uani
C17 c 0.1326(3) 0.6190(3) 0.1092(2) 0.0436 1.0000 Uani
C18 c 0.1968(2) 0.5638(3) 0.06832(19) 0.0402 1.0000 Uani
C19 c 0.2796(2) 0.4953(3) 0.10472(17) 0.0336 1.0000 Uani
C20 c 0.5875(3) 0.3969(3) 0.07568(18) 0.0417 1.0000 Uani
C21 c 0.5852(3) 0.2869(4) 0.0474(2) 0.0546 1.0000 Uani
C22 c 0.5263(3) 0.2039(4) 0.0734(2) 0.0547 1.0000 Uani
C23 c 0.4710(3) 0.2317(3) 0.1272(2) 0.0435 1.0000 Uani
H11 h 0.6219(3) 0.2688(4) 0.4001(2) 0.0611 1.0000 Uiso
H21 h 0.5286(3) 0.4245(5) 0.4578(2) 0.0820 1.0000 Uiso
H22 h 0.4983(3) 0.2883(5) 0.4590(2) 0.0820 1.0000 Uiso
H31 h 0.3473(3) 0.4255(4) 0.4256(2) 0.0658 1.0000 Uiso
H32 h 0.3458(3) 0.3137(4) 0.3720(2) 0.0658 1.0000 Uiso
H51 h 0.2346(2) 0.5554(3) 0.32685(18) 0.0476 1.0000 Uiso
H52 h 0.2100(2) 0.4224(3) 0.30018(18) 0.0476 1.0000 Uiso
H81 h 0.7245(2) 0.4081(4) 0.38166(19) 0.0508 1.0000 Uiso
H82 h 0.6324(2) 0.4980(4) 0.39471(19) 0.0508 1.0000 Uiso
H91 h 0.6816(2) 0.5436(3) 0.28526(17) 0.0379 1.0000 Uiso
H92 h 0.6567(2) 0.4120(3) 0.25583(17) 0.0379 1.0000 Uiso
H111 h 0.5986(2) 0.5783(2) 0.16631(16) 0.0358 1.0000 Uiso
H112 h 0.4679(2) 0.5805(2) 0.14054(16) 0.0358 1.0000 Uiso
H141 h 0.4928(3) 0.5612(3) 0.38692(18) 0.0484 1.0000 Uiso
H142 h 0.3846(3) 0.6359(3) 0.35374(18) 0.0484 1.0000 Uiso
H151 h 0.5426(2) 0.6679(3) 0.29708(17) 0.0388 1.0000 Uiso
H152 h 0.4253(2) 0.6534(3) 0.24078(17) 0.0388 1.0000 Uiso
H161 h 0.1051(3) 0.6360(3) 0.2152(2) 0.0488 1.0000 Uiso
H171 h 0.0735(3) 0.6716(3) 0.0846(2) 0.0506 1.0000 Uiso
H181 h 0.1830(2) 0.5733(3) 0.01329(19) 0.0466 1.0000 Uiso
H191 h 0.3260(2) 0.4548(3) 0.07581(17) 0.0378 1.0000 Uiso
H201 h 0.6283(3) 0.4592(3) 0.05683(18) 0.0488 1.0000 Uiso
H211 h 0.6256(3) 0.2681(4) 0.0085(2) 0.0624 1.0000 Uiso
H221 h 0.5239(3) 0.1237(4) 0.0537(2) 0.0606 1.0000 Uiso
H231 h 0.4286(3) 0.1713(3) 0.1465(2) 0.0487 1.0000 Uiso
H1 h 0.49872(17) 0.2211(2) 0.29996(13) 0.079(17) 1.0000 Uiso

loop_
_atom_site_aniso_label
_atom_site_aniso_U_11
_atom_site_aniso_U_22
_atom_site_aniso_U_33
_atom_site_aniso_U_23
_atom_site_aniso_U_13
_atom_site_aniso_U_12
Cl3 0.0450(4) 0.0641(6) 0.0382(4) -0.0066(4) 0.0082(3) -0.0197(4)
O6 0.0676(18) 0.079(2) 0.0467(15) -0.0143(14) 0.0201(13) -0.0325(16)
O7 0.0607(19) 0.130(3) 0.0616(19) 0.008(2) 0.0248(15) -0.034(2)
O8 0.089(3) 0.083(3) 0.078(2) -0.008(2) -0.015(2) 0.008(2)
O9 0.096(2) 0.068(2) 0.0553(18) -0.0214(15) 0.0130(17) -0.0246(18)
Co1 0.02183(16) 0.02555(17) 0.03436(19) 0.00494(16) 0.00803(13) 0.00047(14)
Cl1 0.0328(4) 0.0348(4) 0.0857(7) 0.0136(4) 0.0144(4) -0.0089(3)
Cl2 0.0407(4) 0.0404(4) 0.0480(4) 0.0013(3) 0.0145(3) 0.0120(3)
O1 0.0323(11) 0.0405(13) 0.0497(14) 0.018(1) 0.0097(9) 0.0062(9)
O2 0.0624(18) 0.067(2) 0.077(2) 0.0155(16) -0.0037(16) 0.0091(15)
O3 0.092(3) 0.0359(17) 0.220(6) 0.028(3) -0.019(3) -0.0102(18)
O4 0.095(3) 0.274(8) 0.067(2) -0.010(3) 0.039(2) 0.079(4)
O5 0.0538(15) 0.0352(13) 0.0744(19) 0.0076(12) 0.0158(13) 0.0140(11)
N4 0.0252(11) 0.0511(16) 0.0338(13) 0.0055(12) 0.011(1) 0.0050(11)
N7 0.024(1) 0.0294(11) 0.0341(12) 0.000(1) 0.0058(9) 0.0002(9)
N10 0.023(1) 0.0242(11) 0.0293(11) -0.0009(9) 0.0069(8) -0.0006(8)
N13 0.0267(11) 0.0255(12) 0.0390(13) -0.005(1) 0.0053(9) 0.0005(9)
C1 0.0351(16) 0.075(3) 0.0400(18) 0.0225(18) 0.0089(14) 0.0145(17)
C2 0.0427(19) 0.119(4) 0.045(2) 0.037(2) 0.0159(16) 0.025(2)
C3 0.0374(16) 0.090(3) 0.0381(17) 0.0263(19) 0.0169(13) 0.0129(18)
C5 0.0243(13) 0.056(2) 0.0411(17) 0.0054(15) 0.0123(12) 0.0060(13)
C6 0.0231(12) 0.0369(15) 0.0419(16) 0.0006(13) 0.0073(11) 0.0037(11)
C8 0.0271(14) 0.067(2) 0.0354(16) 0.0031(15) 0.0016(12) 0.0089(14)
C9 0.0217(12) 0.0374(15) 0.0383(15) -0.0048(12) 0.0047(11) 0.0012(11)
C11 0.0283(12) 0.0268(12) 0.0328(14) 0.0025(11) 0.011(1) -0.002(1)
C12 0.0271(12) 0.0320(14) 0.0298(14) -0.0026(11) 0.007(1) 0.001(1)
C14 0.0329(14) 0.0542(19) 0.0339(16) -0.0092(14) 0.0078(12) 0.0067(14)
C15 0.0287(13) 0.0310(14) 0.0389(15) -0.0114(12) 0.0065(11) 0.0002(11)
C16 0.0302(14) 0.0477(19) 0.0507(19) 0.0040(15) 0.0118(13) 0.0095(13)
C17 0.0304(14) 0.0461(18) 0.0521(19) 0.0085(16) 0.0042(13) 0.0061(13)
C18 0.0301(14) 0.0478(18) 0.0401(17) 0.0076(14) 0.0025(12) -0.0005(13)
C19 0.0254(12) 0.0392(15) 0.0349(15) -0.0010(12) 0.0039(11) -0.0027(11)
C20 0.0367(15) 0.057(2) 0.0333(15) -0.0067(15) 0.0110(12) 0.0017(15)
C21 0.0450(19) 0.073(3) 0.045(2) -0.0280(19) 0.0072(15) 0.0118(18)
C22 0.048(2) 0.046(2) 0.064(2) -0.0280(18) -0.0003(17) 0.0103(16)
C23 0.0352(16) 0.0317(16) 0.059(2) -0.0120(15) 0.0009(14) 0.0011(12)

loop_
_geom_bond_atom_site_label_1
_geom_bond_site_symmetry_1
_geom_bond_atom_site_label_2
_geom_bond_site_symmetry_2
_geom_bond_distance
_geom_bond_publ_flag
Cl3 . O6 . 1.436(3) yes
Cl3 . O7 . 1.417(3) yes
Cl3 . O8 . 1.431(4) yes
Cl3 . O9 . 1.425(3) yes
Co1 . Cl1 . 2.2474(8) yes
Co1 . O1 . 1.922(2) yes
Co1 . N4 . 1.975(3) yes
Co1 . N7 . 1.939(2) yes
Co1 . N10 . 1.968(2) yes
Co1 . N13 . 1.949(3) yes
Cl2 . O2 . 1.427(3) yes
Cl2 . O3 . 1.402(4) yes
Cl2 . O4 . 1.403(4) yes
Cl2 . O5 . 1.415(3) yes
O1 . C1 . 1.452(5) yes
O1 . H1 . 0.886 no
N4 . C3 . 1.501(4) yes
N4 . C5 . 1.495(4) yes
N4 . C14 . 1.511(5) yes
N7 . C6 . 1.358(4) yes
N7 . C19 . 1.333(4) yes
N10 . C9 . 1.508(3) yes
N10 . C11 . 1.486(4) yes
N10 . C15 . 1.491(4) yes
N13 . C12 . 1.353(4) yes
N13 . C23 . 1.345(4) yes
C1 . C2 . 1.540(5) yes
C1 . C8 . 1.527(6) yes
C1 . H11 . 1.000 no
C2 . C3 . 1.534(5) yes
C2 . H21 . 1.000 no
C2 . H22 . 1.000 no
C3 . H31 . 1.000 no
C3 . H32 . 1.000 no
C5 . C6 . 1.480(5) yes
C5 . H51 . 1.000 no
C5 . H52 . 1.000 no
C6 . C16 . 1.379(4) yes
C8 . C9 . 1.515(5) yes
C8 . H81 . 1.000 no
C8 . H82 . 1.000 no
C9 . H91 . 1.000 no
C9 . H92 . 1.000 no
C11 . C12 . 1.500(4) yes
C11 . H111 . 1.000 no
C11 . H112 . 1.000 no
C12 . C20 . 1.381(4) yes
C14 . C15 . 1.515(4) yes
C14 . H141 . 1.000 no
C14 . H142 . 1.000 no
C15 . H151 . 1.000 no
C15 . H152 . 1.000 no
C16 . C17 . 1.379(5) yes
C16 . H161 . 1.000 no
C17 . C18 . 1.390(5) yes
C17 . H171 . 1.000 no
C18 . C19 . 1.376(4) yes
C18 . H181 . 1.000 no
C19 . H191 . 1.000 no
C20 . C21 . 1.380(5) yes
C20 . H201 . 1.000 no
C21 . C22 . 1.376(7) yes
C21 . H211 . 1.000 no
C22 . C23 . 1.381(5) yes
C22 . H221 . 1.000 no
C23 . H231 . 1.000 no
